data_1552393
loop_
_publ_author_name
'Dyachenko , Natalia V.'
'Khoroshutin, Andrey V.'
'Sotnikova, Yulia'
'Karnoukhova, Valentina A.'
'Tokarev, Sergey'
'Anisimov, Alexander V.'
'Fedorov, Yury V.'
'Fedorova, Olga'

_publ_section_title
;
 Synthesis of the fused heterocyclic systems via Mallory photoreaction of
 arylthienylethenes
;
_journal_name_full 'Photochemical &amp; Photobiological Sciences'
_journal_paper_doi 10.1039/C9PP00289H
_journal_year 2019
_chemical_formula_moiety 'C15 H11 N3 S'
_chemical_formula_sum 'C15 H11 N3 S'
_chemical_formula_weight 265.33
_space_group_crystal_system monoclinic
_space_group_IT_number 14
_space_group_name_Hall '-P 2ybc'
_space_group_name_H-M_alt 'P 1 21/c 1'
_symmetry_space_group_name_Hall '-P 2ybc'
_symmetry_space_group_name_H-M 'P 1 21/c 1'
_atom_sites_solution_hydrogens geom
_atom_sites_solution_primary dual
_audit_creation_method SHELXL-2016/6
_audit_update_record
;
2019-03-13 deposited with the CCDC.    2019-10-08 downloaded from the CCDC.
;
_cell_angle_alpha 90
_cell_angle_beta 92.3480(10)
_cell_angle_gamma 90
_cell_formula_units_Z 8
_cell_length_a 6.9254(5)
_cell_length_b 15.9044(11)
_cell_length_c 23.1610(16)
_cell_measurement_reflns_used 896
_cell_measurement_temperature 120(2)
_cell_measurement_theta_max 25
_cell_measurement_theta_min 3
_cell_volume 2548.9(3)
_computing_cell_refinement 'Bruker SAINT'
_computing_data_collection 'Bruker APEX2'
_computing_data_reduction 'Bruker SAINT'
_computing_molecular_graphics 'SHELXTL (Sheldrick, 2008)'
_computing_publication_material 'SHELXTL (Sheldrick, 2008)'
_computing_structure_refinement 'SHELXL (Sheldrick, 2015b)'
_computing_structure_solution 'SHELXT (Sheldrick, 2015a)'
_diffrn_ambient_temperature 120(2)
_diffrn_detector_type 'Bruker APEX II CCD area detector'
_diffrn_measured_fraction_theta_full 1.000
_diffrn_measured_fraction_theta_max 0.998
_diffrn_measurement_device_type 'Bruker SMART APEX II diffractometer'
_diffrn_measurement_method 'omega scans'
_diffrn_radiation_type MoK\a
_diffrn_radiation_wavelength 0.71073
_diffrn_reflns_av_R_equivalents 0.0322
_diffrn_reflns_av_unetI/netI 0.0270
_diffrn_reflns_Laue_measured_fraction_full 1.000
_diffrn_reflns_Laue_measured_fraction_max 0.998
_diffrn_reflns_limit_h_max 9
_diffrn_reflns_limit_h_min -9
_diffrn_reflns_limit_k_max 22
_diffrn_reflns_limit_k_min -22
_diffrn_reflns_limit_l_max 32
_diffrn_reflns_limit_l_min -33
_diffrn_reflns_number 33697
_diffrn_reflns_point_group_measured_fraction_full 1.000
_diffrn_reflns_point_group_measured_fraction_max 0.998
_diffrn_reflns_theta_full 25.242
_diffrn_reflns_theta_max 30.640
_diffrn_reflns_theta_min 1.554
_exptl_absorpt_coefficient_mu 0.242
_exptl_absorpt_correction_T_max 0.7461
_exptl_absorpt_correction_T_min 0.6830
_exptl_absorpt_correction_type multi-scan
_exptl_absorpt_process_details SADABS
_exptl_crystal_colour colourless
_exptl_crystal_density_diffrn 1.383
_exptl_crystal_description plate
_exptl_crystal_F_000 1104
_exptl_crystal_size_max 0.350
_exptl_crystal_size_mid 0.210
_exptl_crystal_size_min 0.120
_refine_diff_density_max 0.391
_refine_diff_density_min -0.278
_refine_diff_density_rms 0.053
_refine_ls_extinction_method none
_refine_ls_goodness_of_fit_ref 1.008
_refine_ls_hydrogen_treatment constr
_refine_ls_matrix_type full
_refine_ls_number_parameters 343
_refine_ls_number_reflns 7848
_refine_ls_number_restraints 0
_refine_ls_restrained_S_all 1.008
_refine_ls_R_factor_all 0.0511
_refine_ls_R_factor_gt 0.0389
_refine_ls_shift/su_max 0.001
_refine_ls_shift/su_mean 0.000
_refine_ls_structure_factor_coef Fsqd
_refine_ls_weighting_details 'w=1/[\s^2^(Fo^2^)+(0.0532P)^2^+0.9749P] where P=(Fo^2^+2Fc^2^)/3'
_refine_ls_weighting_scheme calc
_refine_ls_wR_factor_gt 0.0980
_refine_ls_wR_factor_ref 0.1064
_reflns_Friedel_coverage 0.000
_reflns_number_gt 6416
_reflns_number_total 7848
_reflns_threshold_expression I>2\s(I)
_cod_data_source_file c9pp00289h2.cif
_cod_data_source_block n7
_cod_database_code 1552393
_shelx_shelxl_version_number 2016/6
_shelx_space_group_comment
;
The symmetry employed for this shelxl refinement is uniquely defined
by the following loop, which should always be used as a source of
symmetry information in preference to the above space-group names.
They are only intended as comments.
;
_shelx_estimated_absorpt_t_min 0.920
_shelx_estimated_absorpt_t_max 0.972

loop_
_space_group_symop_operation_xyz
'x, y, z'
'-x, y+1/2, -z+1/2'
'-x, -y, -z'
'x, -y-1/2, z-1/2'

loop_
_atom_site_label
_atom_site_type_symbol
_atom_site_fract_x
_atom_site_fract_y
_atom_site_fract_z
_atom_site_U_iso_or_equiv
_atom_site_adp_type
_atom_site_occupancy
_atom_site_site_symmetry_order
_atom_site_calc_flag
_atom_site_refinement_flags_posn
_atom_site_refinement_flags_adp
S6 S 0.80867(4) 0.52630(2) 0.20909(2) 0.01808(7) Uani 1 1 d . .
N1 N 0.66886(14) 0.21267(6) 0.24000(4) 0.01556(18) Uani 1 1 d . .
N2 N 0.51102(15) 0.17239(6) 0.25991(4) 0.0192(2) Uani 1 1 d . .
N3 N 0.38241(14) 0.22833(6) 0.27371(4) 0.0186(2) Uani 1 1 d . .
C3A C 0.45713(16) 0.30702(7) 0.26303(5) 0.0147(2) Uani 1 1 d . .
C4 C 0.37577(17) 0.38720(7) 0.27220(5) 0.0171(2) Uani 1 1 d . .
H4 H 0.252288 0.393012 0.288159 0.021 Uiso 1 1 calc R U
C5 C 0.48101(17) 0.45622(7) 0.25728(5) 0.0174(2) Uani 1 1 d . .
H5 H 0.431061 0.511070 0.263084 0.021 Uiso 1 1 calc R U
C5A C 0.66467(16) 0.44586(7) 0.23315(5) 0.0148(2) Uani 1 1 d . .
C7 C 0.98119(17) 0.45612(7) 0.18758(5) 0.0193(2) Uani 1 1 d . .
H7 H 1.097112 0.472717 0.170207 0.023 Uiso 1 1 calc R U
C8 C 0.93464(16) 0.37452(7) 0.19799(5) 0.0168(2) Uani 1 1 d . .
H8 H 1.014000 0.327991 0.188983 0.020 Uiso 1 1 calc R U
C8A C 0.75142(16) 0.36727(7) 0.22418(5) 0.0137(2) Uani 1 1 d . .
C8B C 0.64028(16) 0.29741(7) 0.24072(5) 0.01344(19) Uani 1 1 d . .
C9 C 0.83981(17) 0.16534(7) 0.22468(5) 0.0172(2) Uani 1 1 d . .
H9A H 0.829402 0.107391 0.239845 0.021 Uiso 1 1 calc R U
H9B H 0.955276 0.191607 0.243753 0.021 Uiso 1 1 calc R U
C10 C 0.86830(18) 0.16113(7) 0.16038(5) 0.0185(2) Uani 1 1 d . .
C11 C 1.0550(2) 0.15409(10) 0.14086(6) 0.0292(3) Uani 1 1 d . .
H11 H 1.161883 0.152736 0.167904 0.035 Uiso 1 1 calc R U
C12 C 1.0863(2) 0.14902(11) 0.08198(6) 0.0364(3) Uani 1 1 d . .
H12 H 1.214136 0.144537 0.068917 0.044 Uiso 1 1 calc R U
C13 C 0.9303(2) 0.15052(10) 0.04233(6) 0.0348(3) Uani 1 1 d . .
H13 H 0.951042 0.146765 0.002119 0.042 Uiso 1 1 calc R U
C14 C 0.7451(2) 0.15748(11) 0.06155(6) 0.0359(3) Uani 1 1 d . .
H14 H 0.638358 0.158652 0.034450 0.043 Uiso 1 1 calc R U
C15 C 0.7135(2) 0.16282(10) 0.12042(6) 0.0283(3) Uani 1 1 d . .
H15 H 0.585451 0.167625 0.133285 0.034 Uiso 1 1 calc R U
S6' S 0.57769(6) 0.47246(2) 0.41510(2) 0.03017(9) Uani 1 1 d . .
N1' N 0.61104(15) 0.15080(7) 0.39760(4) 0.0203(2) Uani 1 1 d . .
N2' N 0.75148(17) 0.09911(7) 0.37880(5) 0.0263(2) Uani 1 1 d . .
N3' N 0.89842(17) 0.14465(8) 0.36404(5) 0.0269(2) Uani 1 1 d . .
C3A' C 0.85415(18) 0.22798(8) 0.37309(5) 0.0213(2) Uani 1 1 d . .
C4' C 0.96269(19) 0.30060(9) 0.36181(5) 0.0258(3) Uani 1 1 d . .
H4' H 1.087272 0.296510 0.346333 0.031 Uiso 1 1 calc R U
C5' C 0.88376(19) 0.37727(9) 0.37377(5) 0.0257(3) Uani 1 1 d . .
H5' H 0.953180 0.427442 0.366553 0.031 Uiso 1 1 calc R U
C5A' C 0.69708(19) 0.38128(8) 0.39706(5) 0.0222(2) Uani 1 1 d . .
C7' C 0.3809(2) 0.41674(9) 0.43712(6) 0.0285(3) Uani 1 1 d . .
H7' H 0.269031 0.442503 0.451634 0.034 Uiso 1 1 calc R U
C8' C 0.40152(18) 0.33226(8) 0.43167(5) 0.0226(2) Uani 1 1 d . .
H8' H 0.306650 0.292420 0.441947 0.027 Uiso 1 1 calc R U
C8A' C 0.58388(17) 0.31040(8) 0.40853(5) 0.0186(2) Uani 1 1 d . .
C8B' C 0.66883(17) 0.23229(8) 0.39511(5) 0.0181(2) Uani 1 1 d . .
C9' C 0.43105(19) 0.11470(8) 0.41626(5) 0.0228(2) Uani 1 1 d . .
H9'A H 0.425971 0.054563 0.405258 0.027 Uiso 1 1 calc R U
H9'B H 0.321283 0.143502 0.395929 0.027 Uiso 1 1 calc R U
C10' C 0.40912(18) 0.12224(8) 0.48074(5) 0.0202(2) Uani 1 1 d . .
C11' C 0.2265(2) 0.13044(11) 0.50232(6) 0.0354(3) Uani 1 1 d . .
H11' H 0.116470 0.132708 0.476473 0.043 Uiso 1 1 calc R U
C12' C 0.2030(2) 0.13539(13) 0.56173(7) 0.0418(4) Uani 1 1 d . .
H12' H 0.077247 0.140904 0.576212 0.050 Uiso 1 1 calc R U
C13' C 0.3622(2) 0.13230(10) 0.59951(6) 0.0319(3) Uani 1 1 d . .
H13' H 0.346346 0.135773 0.639989 0.038 Uiso 1 1 calc R U
C14' C 0.5439(2) 0.12416(10) 0.57833(6) 0.0316(3) Uani 1 1 d . .
H14' H 0.653553 0.122352 0.604313 0.038 Uiso 1 1 calc R U
C15' C 0.5682(2) 0.11854(9) 0.51898(6) 0.0275(3) Uani 1 1 d . .
H15' H 0.694084 0.112158 0.504731 0.033 Uiso 1 1 calc R U

loop_
_atom_site_aniso_label
_atom_site_aniso_U_11
_atom_site_aniso_U_22
_atom_site_aniso_U_33
_atom_site_aniso_U_23
_atom_site_aniso_U_13
_atom_site_aniso_U_12
S6 0.01883(14) 0.01226(13) 0.02312(14) 0.00296(10) 0.00061(10) -0.00267(10)
N1 0.0184(4) 0.0113(4) 0.0172(4) 0.0010(3) 0.0026(3) -0.0007(3)
N2 0.0211(5) 0.0142(4) 0.0225(5) 0.0013(4) 0.0035(4) -0.0034(4)
N3 0.0199(5) 0.0146(4) 0.0216(5) 0.0016(4) 0.0034(4) -0.0023(4)
C3A 0.0156(5) 0.0149(5) 0.0136(5) 0.0022(4) 0.0013(4) -0.0023(4)
C4 0.0165(5) 0.0171(5) 0.0179(5) 0.0011(4) 0.0031(4) 0.0017(4)
C5 0.0193(5) 0.0135(5) 0.0196(5) 0.0006(4) 0.0018(4) 0.0030(4)
C5A 0.0169(5) 0.0126(5) 0.0147(5) 0.0024(4) -0.0004(4) -0.0015(4)
C7 0.0164(5) 0.0189(5) 0.0226(6) 0.0024(4) 0.0020(4) -0.0020(4)
C8 0.0153(5) 0.0160(5) 0.0190(5) 0.0005(4) 0.0020(4) 0.0003(4)
C8A 0.0153(5) 0.0132(5) 0.0124(5) 0.0010(4) -0.0003(4) -0.0004(4)
C8B 0.0164(5) 0.0112(5) 0.0126(4) 0.0004(4) -0.0005(4) 0.0007(4)
C9 0.0193(5) 0.0131(5) 0.0192(5) 0.0007(4) 0.0013(4) 0.0032(4)
C10 0.0239(6) 0.0130(5) 0.0186(5) -0.0014(4) 0.0013(4) 0.0019(4)
C11 0.0252(6) 0.0394(8) 0.0231(6) -0.0004(5) 0.0024(5) 0.0094(6)
C12 0.0341(8) 0.0493(9) 0.0265(7) -0.0014(6) 0.0099(6) 0.0116(7)
C13 0.0472(9) 0.0382(8) 0.0193(6) -0.0048(6) 0.0050(6) 0.0036(7)
C14 0.0382(8) 0.0481(9) 0.0208(6) -0.0038(6) -0.0054(6) -0.0039(7)
C15 0.0258(6) 0.0372(7) 0.0220(6) -0.0029(5) -0.0008(5) -0.0031(5)
S6' 0.03703(19) 0.02169(16) 0.03141(18) -0.00750(13) -0.00326(14) 0.00019(13)
N1' 0.0247(5) 0.0219(5) 0.0146(4) -0.0008(4) 0.0041(4) 0.0043(4)
N2' 0.0337(6) 0.0269(6) 0.0188(5) 0.0015(4) 0.0067(4) 0.0114(5)
N3' 0.0300(6) 0.0325(6) 0.0187(5) 0.0040(4) 0.0065(4) 0.0115(5)
C3A' 0.0207(6) 0.0297(6) 0.0137(5) 0.0021(4) 0.0026(4) 0.0065(5)
C4' 0.0200(6) 0.0402(8) 0.0174(5) 0.0054(5) 0.0027(4) -0.0002(5)
C5' 0.0247(6) 0.0324(7) 0.0198(6) 0.0025(5) -0.0014(5) -0.0067(5)
C5A' 0.0248(6) 0.0233(6) 0.0182(5) -0.0028(4) -0.0033(4) -0.0005(5)
C7' 0.0268(6) 0.0298(7) 0.0288(7) -0.0110(5) -0.0006(5) 0.0067(5)
C8' 0.0194(6) 0.0274(6) 0.0210(6) -0.0069(5) -0.0001(4) 0.0021(5)
C8A' 0.0195(5) 0.0220(6) 0.0140(5) -0.0029(4) -0.0023(4) 0.0015(4)
C8B' 0.0194(5) 0.0228(6) 0.0121(5) 0.0003(4) 0.0010(4) 0.0029(4)
C9' 0.0263(6) 0.0249(6) 0.0171(5) -0.0025(4) 0.0008(4) -0.0035(5)
C10' 0.0246(6) 0.0193(5) 0.0168(5) 0.0005(4) 0.0025(4) -0.0025(4)
C11' 0.0226(6) 0.0611(10) 0.0225(6) 0.0061(6) 0.0008(5) -0.0017(6)
C12' 0.0302(8) 0.0699(12) 0.0262(7) 0.0074(7) 0.0111(6) 0.0032(7)
C13' 0.0404(8) 0.0386(8) 0.0173(6) 0.0026(5) 0.0062(5) -0.0051(6)
C14' 0.0328(7) 0.0426(8) 0.0191(6) 0.0038(6) -0.0026(5) -0.0088(6)
C15' 0.0239(6) 0.0385(8) 0.0202(6) 0.0024(5) 0.0013(5) -0.0012(5)

loop_
_atom_type_symbol
_atom_type_description
_atom_type_scat_dispersion_real
_atom_type_scat_dispersion_imag
_atom_type_scat_source
C C 0.0033 0.0016 'International Tables Vol C Tables 4.2.6.8 and 6.1.1.4'
H H 0.0000 0.0000 'International Tables Vol C Tables 4.2.6.8 and 6.1.1.4'
N N 0.0061 0.0033 'International Tables Vol C Tables 4.2.6.8 and 6.1.1.4'
S S 0.1246 0.1234 'International Tables Vol C Tables 4.2.6.8 and 6.1.1.4'

loop_
_geom_angle_atom_site_label_1
_geom_angle_atom_site_label_2
_geom_angle_atom_site_label_3
_geom_angle
C7 S6 C5A 91.71(6)
C8B N1 N2 109.98(9)
C8B N1 C9 129.29(10)
N2 N1 C9 120.64(9)
N3 N2 N1 109.05(9)
N2 N3 C3A 107.99(9)
N3 C3A C8B 108.65(10)
N3 C3A C4 129.51(10)
C8B C3A C4 121.84(10)
C5 C4 C3A 117.75(10)
C5 C4 H4 121.1
C3A C4 H4 121.1
C4 C5 C5A 120.05(10)
C4 C5 H5 120.0
C5A C5 H5 120.0
C8A C5A C5 123.82(10)
C8A C5A S6 110.78(8)
C5 C5A S6 125.39(9)
C8 C7 S6 113.22(9)
C8 C7 H7 123.4
S6 C7 H7 123.4
C7 C8 C8A 111.83(10)
C7 C8 H8 124.1
C8A C8 H8 124.1
C5A C8A C8B 114.71(10)
C5A C8A C8 112.46(10)
C8B C8A C8 132.79(10)
N1 C8B C3A 104.32(9)
N1 C8B C8A 133.88(10)
C3A C8B C8A 121.80(10)
N1 C9 C10 113.72(9)
N1 C9 H9A 108.8
C10 C9 H9A 108.8
N1 C9 H9B 108.8
C10 C9 H9B 108.8
H9A C9 H9B 107.7
C15 C10 C11 119.19(12)
C15 C10 C9 121.85(11)
C11 C10 C9 118.95(11)
C10 C11 C12 120.45(13)
C10 C11 H11 119.8
C12 C11 H11 119.8
C13 C12 C11 119.91(14)
C13 C12 H12 120.0
C11 C12 H12 120.0
C14 C13 C12 119.76(13)
C14 C13 H13 120.1
C12 C13 H13 120.1
C13 C14 C15 120.43(14)
C13 C14 H14 119.8
C15 C14 H14 119.8
C10 C15 C14 120.26(13)
C10 C15 H15 119.9
C14 C15 H15 119.9
C7' S6' C5A' 91.83(6)
C8B' N1' N2' 110.35(10)
C8B' N1' C9' 130.32(10)
N2' N1' C9' 119.34(11)
N3' N2' N1' 108.90(11)
N2' N3' C3A' 108.24(10)
N3' C3A' C8B' 108.36(11)
N3' C3A' C4' 129.55(12)
C8B' C3A' C4' 122.06(12)
C5' C4' C3A' 118.19(12)
C5' C4' H4' 120.9
C3A' C4' H4' 120.9
C4' C5' C5A' 119.55(12)
C4' C5' H5' 120.2
C5A' C5' H5' 120.2
C8A' C5A' C5' 123.96(12)
C8A' C5A' S6' 110.57(10)
C5' C5A' S6' 125.47(10)
C8' C7' S6' 113.24(10)
C8' C7' H7' 123.4
S6' C7' H7' 123.4
C7' C8' C8A' 111.84(12)
C7' C8' H8' 124.1
C8A' C8' H8' 124.1
C5A' C8A' C8B' 115.02(11)
C5A' C8A' C8' 112.51(11)
C8B' C8A' C8' 132.47(12)
N1' C8B' C3A' 104.15(10)
N1' C8B' C8A' 134.64(11)
C3A' C8B' C8A' 121.20(12)
N1' C9' C10' 112.60(10)
N1' C9' H9'A 109.1
C10' C9' H9'A 109.1
N1' C9' H9'B 109.1
C10' C9' H9'B 109.1
H9'A C9' H9'B 107.8
C11' C10' C15' 119.15(12)
C11' C10' C9' 119.60(12)
C15' C10' C9' 121.22(11)
C10' C11' C12' 120.43(13)
C10' C11' H11' 119.8
C12' C11' H11' 119.8
C13' C12' C11' 120.08(14)
C13' C12' H12' 120.0
C11' C12' H12' 120.0
C14' C13' C12' 119.74(13)
C14' C13' H13' 120.1
C12' C13' H13' 120.1
C13' C14' C15' 120.47(13)
C13' C14' H14' 119.8
C15' C14' H14' 119.8
C10' C15' C14' 120.13(13)
C10' C15' H15' 119.9
C14' C15' H15' 119.9

loop_
_geom_bond_atom_site_label_1
_geom_bond_atom_site_label_2
_geom_bond_distance
S6 C7 1.7234(12)
S6 C5A 1.7284(11)
N1 C8B 1.3624(14)
N1 N2 1.3636(13)
N1 C9 1.4589(14)
N2 N3 1.3078(14)
N3 C3A 1.3804(14)
C3A C8B 1.3974(15)
C3A C4 1.4137(15)
C4 C5 1.3698(16)
C4 H4 0.9500
C5 C5A 1.4197(15)
C5 H5 0.9500
C5A C8A 1.4060(15)
C7 C8 1.3612(16)
C7 H7 0.9500
C8 C8A 1.4333(15)
C8 H8 0.9500
C8A C8B 1.4135(15)
C9 C10 1.5119(16)
C9 H9A 0.9900
C9 H9B 0.9900
C10 C15 1.3875(18)
C10 C11 1.3918(18)
C11 C12 1.3918(19)
C11 H11 0.9500
C12 C13 1.389(2)
C12 H12 0.9500
C13 C14 1.379(2)
C13 H13 0.9500
C14 C15 1.3924(19)
C14 H14 0.9500
C15 H15 0.9500
S6' C7' 1.7204(16)
S6' C5A' 1.7290(13)
N1' C8B' 1.3583(16)
N1' N2' 1.3587(14)
N1' C9' 1.4541(16)
N2' N3' 1.3059(17)
N3' C3A' 1.3782(17)
C3A' C8B' 1.4020(16)
C3A' C4' 1.4084(19)
C4' C5' 1.369(2)
C4' H4' 0.9500
C5' C5A' 1.4226(18)
C5' H5' 0.9500
C5A' C8A' 1.4046(18)
C7' C8' 1.3576(19)
C7' H7' 0.9500
C8' C8A' 1.4348(17)
C8' H8' 0.9500
C8A' C8B' 1.4146(16)
C9' C10' 1.5121(16)
C9' H9'A 0.9900
C9' H9'B 0.9900
C10' C11' 1.3852(18)
C10' C15' 1.3864(18)
C11' C12' 1.394(2)
C11' H11' 0.9500
C12' C13' 1.380(2)
C12' H12' 0.9500
C13' C14' 1.375(2)
C13' H13' 0.9500
C14' C15' 1.3947(18)
C14' H14' 0.9500
C15' H15' 0.9500

loop_
_geom_torsion_atom_site_label_1
_geom_torsion_atom_site_label_2
_geom_torsion_atom_site_label_3
_geom_torsion_atom_site_label_4
_geom_torsion
C8B N1 N2 N3 -0.35(13)
C9 N1 N2 N3 176.35(10)
N1 N2 N3 C3A -0.35(12)
N2 N3 C3A C8B 0.90(13)
N2 N3 C3A C4 -178.33(11)
N3 C3A C4 C5 -179.50(11)
C8B C3A C4 C5 1.36(17)
C3A C4 C5 C5A 0.41(17)
C4 C5 C5A C8A -1.39(17)
C4 C5 C5A S6 176.73(9)
C7 S6 C5A C8A -0.05(9)
C7 S6 C5A C5 -178.38(11)
C5A S6 C7 C8 -0.18(10)
S6 C7 C8 C8A 0.35(13)
C5 C5A C8A C8B 0.53(16)
S6 C5A C8A C8B -177.83(8)
C5 C5A C8A C8 178.62(10)
S6 C5A C8A C8 0.26(12)
C7 C8 C8A C5A -0.39(14)
C7 C8 C8A C8B 177.24(12)
N2 N1 C8B C3A 0.87(12)
C9 N1 C8B C3A -175.46(10)
N2 N1 C8B C8A -178.54(11)
C9 N1 C8B C8A 5.1(2)
N3 C3A C8B N1 -1.07(12)
C4 C3A C8B N1 178.23(10)
N3 C3A C8B C8A 178.43(10)
C4 C3A C8B C8A -2.27(17)
C5A C8A C8B N1 -179.41(11)
C8 C8A C8B N1 3.0(2)
C5A C8A C8B C3A 1.26(15)
C8 C8A C8B C3A -176.33(11)
C8B N1 C9 C10 -75.80(15)
N2 N1 C9 C10 108.21(12)
N1 C9 C10 C15 -30.12(16)
N1 C9 C10 C11 150.87(12)
C15 C10 C11 C12 0.2(2)
C9 C10 C11 C12 179.21(13)
C10 C11 C12 C13 -0.4(2)
C11 C12 C13 C14 0.3(3)
C12 C13 C14 C15 -0.2(3)
C11 C10 C15 C14 0.0(2)
C9 C10 C15 C14 -178.99(13)
C13 C14 C15 C10 0.0(2)
C8B' N1' N2' N3' -0.17(13)
C9' N1' N2' N3' 179.63(10)
N1' N2' N3' C3A' -0.17(14)
N2' N3' C3A' C8B' 0.44(14)
N2' N3' C3A' C4' -177.51(12)
N3' C3A' C4' C5' 178.67(12)
C8B' C3A' C4' C5' 0.97(18)
C3A' C4' C5' C5A' 0.16(18)
C4' C5' C5A' C8A' -0.63(19)
C4' C5' C5A' S6' 179.45(10)
C7' S6' C5A' C8A' -0.23(10)
C7' S6' C5A' C5' 179.71(12)
C5A' S6' C7' C8' 0.23(11)
S6' C7' C8' C8A' -0.17(15)
C5' C5A' C8A' C8B' -0.05(17)
S6' C5A' C8A' C8B' 179.89(8)
C5' C5A' C8A' C8' -179.76(11)
S6' C5A' C8A' C8' 0.18(13)
C7' C8' C8A' C5A' -0.01(15)
C7' C8' C8A' C8B' -179.65(12)
N2' N1' C8B' C3A' 0.43(13)
C9' N1' C8B' C3A' -179.34(11)
N2' N1' C8B' C8A' 179.59(12)
C9' N1' C8B' C8A' -0.2(2)
N3' C3A' C8B' N1' -0.52(13)
C4' C3A' C8B' N1' 177.61(11)
N3' C3A' C8B' C8A' -179.83(10)
C4' C3A' C8B' C8A' -1.69(18)
C5A' C8A' C8B' N1' -177.88(12)
C8' C8A' C8B' N1' 1.8(2)
C5A' C8A' C8B' C3A' 1.17(16)
C8' C8A' C8B' C3A' -179.19(12)
C8B' N1' C9' C10' -70.01(16)
N2' N1' C9' C10' 110.23(12)
N1' C9' C10' C11' 148.83(13)
N1' C9' C10' C15' -33.15(17)
C15' C10' C11' C12' 0.4(2)
C9' C10' C11' C12' 178.42(15)
C10' C11' C12' C13' 0.1(3)
C11' C12' C13' C14' -0.1(3)
C12' C13' C14' C15' -0.4(3)
C11' C10' C15' C14' -0.8(2)
C9' C10' C15' C14' -178.86(13)
C13' C14' C15' C10' 0.9(2)
